data_1522668
loop_
_publ_author_name
'Parker, F.T.'
'Oesterreicher, H.'

_publ_section_title
;
 Intrinsic hardness and mictomagnetism in selected R Mn5c Ni5-5c (R= rare
 earth) compounds
;
_journal_name_full 'Journal of Magnetism and Magnetic Materials'
_journal_page_first 195
_journal_page_last 207
_journal_volume 36
_journal_year 1983
_chemical_formula_sum 'Mn2 Ni3 Sm'
_chemical_name_systematic '(Mn2 Ni3) Sm'
_space_group_IT_number 191
_symmetry_space_group_name_Hall '-P 6 2'
_symmetry_space_group_name_H-M 'P 6/m m m'
_cell_angle_alpha 90
_cell_angle_beta 90
_cell_angle_gamma 120
_cell_formula_units_Z 1
_cell_length_a 5.071
_cell_length_b 5.071
_cell_length_c 4.118
_cell_volume 91.707
_citation_journal_id_ASTM JMMMDC
_cod_data_source_file Parker_JMMMDC_1983_1135.cif
_cod_data_source_block Mn2Ni3Sm1
_cod_original_cell_volume 91.70737
_cod_original_formula_sum 'Mn2 Ni3 Sm1'
_cod_database_code 1522668

loop_
_symmetry_equiv_pos_as_xyz
x,y,z
x-y,x,z
-y,x-y,z
-x,-y,z
-x+y,-x,z
y,-x+y,z
-y,-x,-z
x-y,-y,-z
x,x-y,-z
y,x,-z
-x+y,y,-z
-x,-x+y,-z
-x,-y,-z
-x+y,-x,-z
y,-x+y,-z
x,y,-z
x-y,x,-z
-y,x-y,-z
y,x,z
-x+y,y,z
-x,-x+y,z
-y,-x,z
x-y,-y,z
x,x-y,z

loop_
_atom_site_label
_atom_site_type_symbol
_atom_site_fract_x
_atom_site_fract_y
_atom_site_fract_z
_atom_site_occupancy
_atom_site_U_iso_or_equiv
Mn1 Mn 0.3333 0.6667 0 0.4 0.0
Sm1 Sm 0 0 0 1 0.0
Ni1 Ni 0.3333 0.6667 0 0.6 0.0
Ni2 Ni 0.5 0 0.5 0.6 0.0
Mn2 Mn 0.5 0 0.5 0.4 0.0
